data_4065257
loop_
_publ_author_name
'Lu, Erli'
'Chen, Yaofeng'
'Leng, Xuebing'

_publ_section_title
;
 Yttrium Anilido Hydride: Synthesis, Structure, and Reactivity
;
_journal_issue 20
_journal_name_full Organometallics
_journal_page_first 5433
_journal_paper_doi 10.1021/om200651c
_journal_volume 30
_journal_year 2011
_chemical_formula_sum 'C39 H53 Mo N4 O6 Y'
_chemical_formula_weight 858.70
_chemical_name_systematic
; 
 ? 
;
_space_group_IT_number 14
_symmetry_cell_setting monoclinic
_symmetry_space_group_name_Hall '-P 2yn'
_symmetry_space_group_name_H-M 'P 1 21/n 1'
_atom_sites_solution_hydrogens geom
_atom_sites_solution_primary direct
_atom_sites_solution_secondary difmap
_audit_creation_method SHELXL-97
_cell_angle_alpha 90.00
_cell_angle_beta 94.245(4)
_cell_angle_gamma 90.00
_cell_formula_units_Z 4
_cell_length_a 14.276(4)
_cell_length_b 20.640(5)
_cell_length_c 14.382(4)
_cell_measurement_reflns_used 6429
_cell_measurement_temperature 133(2)
_cell_measurement_theta_max 28.65
_cell_measurement_theta_min 2.18
_cell_volume 4226(2)
_computing_cell_refinement 'Bruker SAINT'
_computing_data_collection 'Bruker APEX2'
_computing_data_reduction 'Bruker SAINT'
_computing_molecular_graphics 'Bruker SHELXTL'
_computing_publication_material 'Bruker SHELXTL'
_computing_structure_refinement 'SHELXL-97 (Sheldrick, 1997)'
_computing_structure_solution 'SHELXS-97 (Sheldrick, 1990)'
_diffrn_ambient_temperature 133(2)
_diffrn_measured_fraction_theta_full 0.994
_diffrn_measured_fraction_theta_max 0.994
_diffrn_measurement_device_type 'Bruker APEX-II CCD'
_diffrn_measurement_method '\f and \w scans'
_diffrn_radiation_monochromator graphite
_diffrn_radiation_source 'fine-focus sealed tube'
_diffrn_radiation_type MoK\a
_diffrn_radiation_wavelength 0.71073
_diffrn_reflns_av_R_equivalents 0.0925
_diffrn_reflns_av_sigmaI/netI 0.0872
_diffrn_reflns_limit_h_max 18
_diffrn_reflns_limit_h_min -18
_diffrn_reflns_limit_k_max 26
_diffrn_reflns_limit_k_min -24
_diffrn_reflns_limit_l_max 18
_diffrn_reflns_limit_l_min -16
_diffrn_reflns_number 28884
_diffrn_reflns_theta_full 27.00
_diffrn_reflns_theta_max 27.00
_diffrn_reflns_theta_min 1.73
_diffrn_standards_number 0
_exptl_absorpt_coefficient_mu 1.709
_exptl_absorpt_correction_T_max 0.7836
_exptl_absorpt_correction_T_min 0.6746
_exptl_absorpt_correction_type multi-scan
_exptl_absorpt_process_details SADABS
_exptl_crystal_colour yellow
_exptl_crystal_density_diffrn 1.350
_exptl_crystal_density_method 'not measured'
_exptl_crystal_description block
_exptl_crystal_F_000 1776
_exptl_crystal_size_max 0.25
_exptl_crystal_size_mid 0.20
_exptl_crystal_size_min 0.15
_refine_diff_density_max 1.555
_refine_diff_density_min -0.831
_refine_diff_density_rms 0.140
_refine_ls_extinction_method none
_refine_ls_goodness_of_fit_ref 1.011
_refine_ls_hydrogen_treatment constr
_refine_ls_matrix_type full
_refine_ls_number_parameters 470
_refine_ls_number_reflns 9174
_refine_ls_number_restraints 0
_refine_ls_restrained_S_all 1.011
_refine_ls_R_factor_all 0.1185
_refine_ls_R_factor_gt 0.0687
_refine_ls_shift/su_max 0.001
_refine_ls_shift/su_mean 0.000
_refine_ls_structure_factor_coef Fsqd
_refine_ls_weighting_details 'calc w=1/[\s^2^(Fo^2^)+(0.1190P)^2^+4.0342P] where P=(Fo^2^+2Fc^2^)/3'
_refine_ls_weighting_scheme calc
_refine_ls_wR_factor_gt 0.1686
_refine_ls_wR_factor_ref 0.2097
_reflns_number_gt 5830
_reflns_number_total 9174
_reflns_threshold_expression >2sigma(I)
_cod_data_source_file om200651c_si_001.cif
_cod_data_source_block luerli-1
_cod_depositor_comments
;
The following automatic conversions were performed:

'_symmetry_cell_setting' value 'Monoclinic' changed to 'monoclinic'
according to /home/saulius/struct/CIF-dictionaries/cif_core.dic
dictionary named 'cif_core.dic' version 2.4.1 from
2010-06-29.

'_exptl_absorpt_correction_type' value 'MULTI-SCAN'
changed to 'multi-scan' according to
/home/saulius/struct/CIF-dictionaries/cif_core.dic dictionary named
'cif_core.dic' version 2.4.1 from
2010-06-29.

'_refine_ls_hydrogen_treatment' value 'CONSTR' changed
to 'constr' according to
/home/saulius/struct/CIF-dictionaries/cif_core.dic dictionary named
'cif_core.dic' version 2.4.1 from 2010-06-29.

Automatic conversion script
Id: cif_fix_values 1715 2011-07-08 13:25:40Z adriana 
;
_cod_original_cell_volume 4225.9(18)
_cod_original_sg_symbol_H-M P2(1)/n
_cod_database_code 4065257

loop_
_symmetry_equiv_pos_as_xyz
'x, y, z'
'-x+1/2, y+1/2, -z+1/2'
'-x, -y, -z'
'x-1/2, -y-1/2, z-1/2'

loop_
_atom_site_label
_atom_site_type_symbol
_atom_site_fract_x
_atom_site_fract_y
_atom_site_fract_z
_atom_site_U_iso_or_equiv
_atom_site_adp_type
_atom_site_occupancy
_atom_site_symmetry_multiplicity
_atom_site_calc_flag
_atom_site_refinement_flags
Y1 Y 0.98303(3) 0.21697(2) 0.76843(4) 0.02729(17) Uani 1 1 d .
Mo1 Mo 0.82361(4) 0.43444(2) 0.86334(4) 0.0455(2) Uani 1 1 d .
C1 C 0.8978(4) 0.0449(3) 0.9548(4) 0.0357(13) Uani 1 1 d .
H1A H 0.9230 0.0667 1.0118 0.054 Uiso 1 1 calc R
H1B H 0.9213 0.0003 0.9544 0.054 Uiso 1 1 calc R
H1C H 0.8290 0.0444 0.9529 0.054 Uiso 1 1 calc R
C2 C 0.9286(4) 0.0806(2) 0.8708(4) 0.0287(12) Uani 1 1 d .
C3 C 0.9575(4) 0.0437(3) 0.7974(4) 0.0334(13) Uani 1 1 d .
H3 H 0.9715 -0.0003 0.8116 0.040 Uiso 1 1 calc R
C4 C 0.9687(4) 0.0627(2) 0.7051(4) 0.0321(13) Uani 1 1 d .
C5 C 0.9784(4) 0.0092(3) 0.6369(5) 0.0425(15) Uani 1 1 d .
H5A H 0.9264 0.0112 0.5885 0.064 Uiso 1 1 calc R
H5B H 0.9769 -0.0326 0.6692 0.064 Uiso 1 1 calc R
H5C H 1.0381 0.0137 0.6081 0.064 Uiso 1 1 calc R
C6 C 0.9709(4) 0.1351(3) 0.5775(4) 0.0382(14) Uani 1 1 d .
H6A H 0.9080 0.1254 0.5471 0.046 Uiso 1 1 calc R
H6B H 1.0167 0.1057 0.5509 0.046 Uiso 1 1 calc R
C7 C 0.9964(4) 0.2044(3) 0.5577(5) 0.0371(13) Uani 1 1 d .
H7A H 1.0638 0.2113 0.5764 0.045 Uiso 1 1 calc R
H7B H 0.9865 0.2126 0.4898 0.045 Uiso 1 1 calc R
C8 C 0.8394(4) 0.2450(3) 0.5775(5) 0.0432(15) Uani 1 1 d .
H8A H 0.8290 0.2595 0.5127 0.065 Uiso 1 1 calc R
H8B H 0.8028 0.2722 0.6174 0.065 Uiso 1 1 calc R
H8C H 0.8196 0.1998 0.5825 0.065 Uiso 1 1 calc R
C9 C 0.9710(5) 0.3171(3) 0.5896(5) 0.0434(15) Uani 1 1 d .
H9A H 0.9525 0.3287 0.5248 0.065 Uiso 1 1 calc R
H9B H 1.0394 0.3199 0.6006 0.065 Uiso 1 1 calc R
H9C H 0.9415 0.3471 0.6315 0.065 Uiso 1 1 calc R
C10 C 0.8712(4) 0.1768(2) 0.9381(4) 0.0281(11) Uani 1 1 d .
C11 C 0.7719(4) 0.1756(3) 0.9284(4) 0.0328(12) Uani 1 1 d .
C12 C 0.7252(4) 0.2110(3) 0.9912(5) 0.0399(14) Uani 1 1 d .
H12 H 0.6585 0.2110 0.9857 0.048 Uiso 1 1 calc R
C13 C 0.7705(4) 0.2462(3) 1.0616(5) 0.0424(15) Uani 1 1 d .
H13 H 0.7356 0.2692 1.1045 0.051 Uiso 1 1 calc R
C14 C 0.8676(4) 0.2478(3) 1.0694(4) 0.0385(14) Uani 1 1 d .
H14 H 0.8994 0.2731 1.1171 0.046 Uiso 1 1 calc R
C15 C 0.9195(4) 0.2126(3) 1.0081(4) 0.0318(12) Uani 1 1 d .
C16 C 1.0264(4) 0.2149(3) 1.0206(5) 0.0401(14) Uani 1 1 d .
H16 H 1.0518 0.1920 0.9666 0.048 Uiso 1 1 calc R
C17 C 1.0616(5) 0.1793(4) 1.1101(6) 0.0557(19) Uani 1 1 d .
H17A H 1.0366 0.2006 1.1640 0.084 Uiso 1 1 calc R
H17B H 1.1304 0.1805 1.1168 0.084 Uiso 1 1 calc R
H17C H 1.0403 0.1342 1.1068 0.084 Uiso 1 1 calc R
C18 C 1.0630(5) 0.2845(3) 1.0217(6) 0.0538(18) Uani 1 1 d .
H18A H 1.0353 0.3077 0.9669 0.081 Uiso 1 1 calc R
H18B H 1.1315 0.2842 1.0206 0.081 Uiso 1 1 calc R
H18C H 1.0455 0.3063 1.0784 0.081 Uiso 1 1 calc R
C19 C 0.7189(4) 0.1416(3) 0.8484(5) 0.0430(15) Uani 1 1 d .
H19 H 0.7634 0.1118 0.8191 0.052 Uiso 1 1 calc R
C20 C 0.6374(5) 0.1013(4) 0.8790(6) 0.060(2) Uani 1 1 d .
H20A H 0.6589 0.0748 0.9329 0.090 Uiso 1 1 calc R
H20B H 0.6139 0.0731 0.8276 0.090 Uiso 1 1 calc R
H20C H 0.5869 0.1301 0.8961 0.090 Uiso 1 1 calc R
C21 C 0.6843(5) 0.1911(4) 0.7759(5) 0.0588(19) Uani 1 1 d .
H21A H 0.6447 0.2231 0.8045 0.088 Uiso 1 1 calc R
H21B H 0.6478 0.1692 0.7248 0.088 Uiso 1 1 calc R
H21C H 0.7383 0.2130 0.7514 0.088 Uiso 1 1 calc R
C22 C 1.2216(4) 0.2503(2) 0.8013(4) 0.0289(11) Uani 1 1 d .
C23 C 1.2836(4) 0.3033(3) 0.7974(4) 0.0361(13) Uani 1 1 d .
C24 C 1.3791(4) 0.2933(3) 0.8099(5) 0.0409(15) Uani 1 1 d .
H24 H 1.4205 0.3293 0.8090 0.049 Uiso 1 1 calc R
C25 C 1.4155(4) 0.2322(3) 0.8234(5) 0.0406(14) Uani 1 1 d .
H25 H 1.4816 0.2261 0.8311 0.049 Uiso 1 1 calc R
C26 C 1.3565(4) 0.1801(3) 0.8259(4) 0.0390(14) Uani 1 1 d .
H26 H 1.3822 0.1379 0.8352 0.047 Uiso 1 1 calc R
C27 C 1.2601(4) 0.1878(2) 0.8151(4) 0.0301(12) Uani 1 1 d .
C28 C 1.1983(4) 0.1285(2) 0.8159(4) 0.0332(13) Uani 1 1 d .
H28 H 1.1317 0.1437 0.8147 0.040 Uiso 1 1 calc R
C29 C 1.2174(5) 0.0876(3) 0.9041(5) 0.0520(17) Uani 1 1 d .
H29A H 1.2817 0.0709 0.9066 0.078 Uiso 1 1 calc R
H29B H 1.1731 0.0513 0.9031 0.078 Uiso 1 1 calc R
H29C H 1.2095 0.1145 0.9592 0.078 Uiso 1 1 calc R
C30 C 1.2078(5) 0.0881(3) 0.7282(5) 0.0452(16) Uani 1 1 d .
H30A H 1.1950 0.1153 0.6730 0.068 Uiso 1 1 calc R
H30B H 1.1629 0.0521 0.7267 0.068 Uiso 1 1 calc R
H30C H 1.2718 0.0708 0.7287 0.068 Uiso 1 1 calc R
C31 C 1.2469(4) 0.3716(3) 0.7786(5) 0.0462(17) Uani 1 1 d .
H31 H 1.1929 0.3685 0.7551 0.055 Uiso 1 1 d R
C32 C 1.2438(7) 0.4094(4) 0.8671(6) 0.070(2) Uani 1 1 d .
H32A H 1.2100 0.3844 0.9120 0.105 Uiso 1 1 calc R
H32B H 1.2115 0.4506 0.8541 0.105 Uiso 1 1 calc R
H32C H 1.3080 0.4178 0.8932 0.105 Uiso 1 1 calc R
C33 C 1.3052(7) 0.4072(3) 0.7082(6) 0.072(2) Uani 1 1 d .
H33A H 1.2707 0.4455 0.6842 0.108 Uiso 1 1 calc R
H33B H 1.3166 0.3781 0.6564 0.108 Uiso 1 1 calc R
H33C H 1.3654 0.4208 0.7394 0.108 Uiso 1 1 calc R
C34 C 0.8479(5) 0.3330(3) 0.8480(5) 0.0446(16) Uani 1 1 d .
H34 H 0.8097 0.3062 0.8832 0.054 Uiso 1 1 calc R
C35 C 0.7697(5) 0.4350(3) 0.7304(6) 0.0451(16) Uani 1 1 d .
C36 C 0.7880(6) 0.5292(3) 0.8792(5) 0.0566(19) Uani 1 1 d .
C37 C 0.8861(9) 0.4311(4) 0.9960(7) 0.091(3) Uani 1 1 d .
C38 C 0.7042(7) 0.4018(4) 0.9101(8) 0.102(4) Uani 1 1 d .
C39 C 0.9480(5) 0.4497(4) 0.8117(6) 0.059(2) Uani 1 1 d .
N1 N 0.9230(3) 0.1451(2) 0.8687(3) 0.0278(10) Uani 1 1 d .
N2 N 0.9705(3) 0.1237(2) 0.6771(3) 0.0300(10) Uani 1 1 d .
N3 N 0.9401(3) 0.2506(2) 0.6078(3) 0.0321(10) Uani 1 1 d .
N4 N 1.1247(3) 0.2572(2) 0.7886(4) 0.0345(11) Uani 1 1 d .
H4 H 1.1194 0.2958 0.7881 0.041 Uiso 1 1 d R
O1 O 0.9034(3) 0.30269(19) 0.8009(3) 0.0403(10) Uani 1 1 d .
O2 O 0.9223(8) 0.4291(4) 1.0689(6) 0.133(4) Uani 1 1 d .
O3 O 0.7660(4) 0.5818(2) 0.8878(4) 0.0692(16) Uani 1 1 d .
O4 O 0.7424(5) 0.4349(3) 0.6539(5) 0.0760(17) Uani 1 1 d .
O5 O 0.6379(6) 0.3767(4) 0.9324(8) 0.160(5) Uani 1 1 d .
O6 O 1.0204(5) 0.4549(4) 0.7802(6) 0.100(2) Uani 1 1 d .

loop_
_atom_site_aniso_label
_atom_site_aniso_U_11
_atom_site_aniso_U_22
_atom_site_aniso_U_33
_atom_site_aniso_U_23
_atom_site_aniso_U_13
_atom_site_aniso_U_12
Y1 0.0266(3) 0.0176(3) 0.0383(3) 0.0002(2) 0.0067(2) 0.00029(19)
Mo1 0.0618(4) 0.0262(3) 0.0507(4) 0.0040(2) 0.0182(3) 0.0177(2)
C1 0.040(3) 0.022(3) 0.045(4) 0.005(2) 0.004(3) 0.002(2)
C2 0.025(3) 0.022(3) 0.039(3) 0.000(2) 0.001(2) 0.002(2)
C3 0.028(3) 0.018(2) 0.054(4) -0.001(2) 0.006(3) 0.001(2)
C4 0.027(3) 0.026(3) 0.044(4) -0.008(2) 0.005(2) 0.000(2)
C5 0.047(4) 0.029(3) 0.053(4) -0.007(3) 0.012(3) 0.001(3)
C6 0.037(3) 0.035(3) 0.044(4) -0.005(3) 0.008(3) -0.002(2)
C7 0.036(3) 0.036(3) 0.040(4) 0.000(2) 0.009(3) 0.003(2)
C8 0.028(3) 0.049(4) 0.053(4) 0.006(3) 0.003(3) 0.000(3)
C9 0.050(4) 0.032(3) 0.050(4) 0.010(3) 0.011(3) 0.001(3)
C10 0.034(3) 0.016(2) 0.034(3) 0.002(2) 0.007(2) 0.007(2)
C11 0.031(3) 0.032(3) 0.036(3) 0.005(2) 0.007(2) 0.005(2)
C12 0.034(3) 0.043(3) 0.044(4) 0.002(3) 0.009(3) 0.010(3)
C13 0.051(4) 0.036(3) 0.042(4) -0.003(3) 0.011(3) 0.011(3)
C14 0.046(4) 0.031(3) 0.038(4) -0.006(2) 0.003(3) 0.002(3)
C15 0.033(3) 0.027(3) 0.036(3) 0.001(2) 0.004(2) 0.003(2)
C16 0.035(3) 0.039(3) 0.047(4) -0.011(3) 0.003(3) -0.003(2)
C17 0.036(4) 0.051(4) 0.078(6) 0.003(4) -0.004(3) 0.005(3)
C18 0.045(4) 0.050(4) 0.065(5) -0.002(3) -0.004(3) -0.013(3)
C19 0.028(3) 0.050(4) 0.052(4) -0.002(3) 0.006(3) 0.008(3)
C20 0.040(4) 0.058(5) 0.083(6) -0.010(4) 0.007(4) 0.000(3)
C21 0.043(4) 0.089(6) 0.044(4) -0.001(4) 0.003(3) 0.007(4)
C22 0.028(3) 0.023(3) 0.036(3) 0.000(2) 0.001(2) -0.003(2)
C23 0.043(3) 0.025(3) 0.040(4) 0.005(2) -0.002(3) -0.008(2)
C24 0.039(3) 0.033(3) 0.051(4) 0.005(3) 0.004(3) -0.009(3)
C25 0.027(3) 0.049(4) 0.046(4) -0.001(3) 0.005(3) 0.001(3)
C26 0.039(3) 0.035(3) 0.044(4) -0.002(3) 0.007(3) 0.003(3)
C27 0.031(3) 0.021(3) 0.039(3) -0.001(2) 0.004(2) 0.004(2)
C28 0.035(3) 0.017(2) 0.048(4) 0.002(2) 0.009(3) 0.001(2)
C29 0.060(4) 0.038(4) 0.059(5) 0.013(3) 0.008(3) -0.006(3)
C30 0.050(4) 0.027(3) 0.059(5) -0.004(3) 0.008(3) -0.003(3)
C31 0.039(3) 0.027(3) 0.071(5) 0.011(3) -0.006(3) -0.011(3)
C32 0.099(6) 0.045(4) 0.069(6) 0.005(4) 0.026(5) 0.022(4)
C33 0.123(7) 0.028(4) 0.068(6) 0.008(3) 0.025(5) -0.007(4)
C34 0.054(4) 0.036(3) 0.045(4) 0.010(3) 0.012(3) 0.015(3)
C35 0.044(4) 0.022(3) 0.068(5) 0.009(3) 0.003(3) 0.003(2)
C36 0.083(5) 0.043(4) 0.045(4) 0.003(3) 0.014(4) 0.018(4)
C37 0.162(10) 0.051(5) 0.058(6) -0.007(4) 0.000(6) 0.047(6)
C38 0.117(8) 0.060(5) 0.142(10) 0.056(6) 0.099(7) 0.059(5)
C39 0.054(4) 0.047(4) 0.075(6) -0.018(4) 0.003(4) 0.006(3)
N1 0.025(2) 0.022(2) 0.037(3) 0.0020(18) 0.0069(19) 0.0012(17)
N2 0.029(2) 0.023(2) 0.038(3) -0.0053(18) 0.009(2) -0.0030(18)
N3 0.029(2) 0.027(2) 0.040(3) 0.002(2) 0.006(2) 0.0012(19)
N4 0.032(2) 0.018(2) 0.054(3) -0.002(2) 0.007(2) -0.0007(18)
O1 0.045(2) 0.026(2) 0.051(3) -0.0015(18) 0.009(2) 0.0116(17)
O2 0.230(11) 0.082(5) 0.083(6) -0.014(4) -0.027(7) 0.050(6)
O3 0.111(5) 0.028(2) 0.071(4) -0.001(2) 0.026(3) 0.022(3)
O4 0.089(4) 0.058(4) 0.077(5) -0.002(3) -0.020(4) 0.000(3)
O5 0.122(6) 0.100(5) 0.277(12) 0.113(7) 0.150(8) 0.071(5)
O6 0.060(4) 0.098(5) 0.145(7) -0.032(5) 0.024(4) -0.004(4)

loop_
_atom_type_symbol
_atom_type_description
_atom_type_scat_dispersion_real
_atom_type_scat_dispersion_imag
_atom_type_scat_source
C C 0.0033 0.0016 'International Tables Vol C Tables 4.2.6.8 and 6.1.1.4'
H H 0.0000 0.0000 'International Tables Vol C Tables 4.2.6.8 and 6.1.1.4'
N N 0.0061 0.0033 'International Tables Vol C Tables 4.2.6.8 and 6.1.1.4'
O O 0.0106 0.0060 'International Tables Vol C Tables 4.2.6.8 and 6.1.1.4'
Y Y -2.7962 3.5667 'International Tables Vol C Tables 4.2.6.8 and 6.1.1.4'
Mo Mo -1.6832 0.6857 'International Tables Vol C Tables 4.2.6.8 and 6.1.1.4'

loop_
_geom_angle_atom_site_label_1
_geom_angle_atom_site_label_2
_geom_angle_atom_site_label_3
_geom_angle
O1 Y1 N4 98.95(16)
O1 Y1 N1 99.63(15)
N4 Y1 N1 123.44(17)
O1 Y1 N2 140.77(17)
N4 Y1 N2 114.85(16)
N1 Y1 N2 78.59(16)
O1 Y1 N3 82.74(16)
N4 Y1 N3 100.48(17)
N1 Y1 N3 134.60(16)
N2 Y1 N3 72.43(16)
O1 Y1 H4 82.1
N4 Y1 H4 17.6
N1 Y1 H4 131.9
N2 Y1 H4 128.2
N3 Y1 H4 93.4
C38 Mo1 C39 169.3(3)
C38 Mo1 C35 92.6(4)
C39 Mo1 C35 86.2(3)
C38 Mo1 C36 93.4(3)
C39 Mo1 C36 97.2(3)
C35 Mo1 C36 91.1(3)
C38 Mo1 C37 90.0(5)
C39 Mo1 C37 90.8(4)
C35 Mo1 C37 176.3(3)
C36 Mo1 C37 91.3(3)
C38 Mo1 C34 81.6(3)
C39 Mo1 C34 87.7(3)
C35 Mo1 C34 87.8(2)
C36 Mo1 C34 174.8(3)
C37 Mo1 C34 90.0(3)
C2 C1 H1A 109.5
C2 C1 H1B 109.5
H1A C1 H1B 109.5
C2 C1 H1C 109.5
H1A C1 H1C 109.5
H1B C1 H1C 109.5
N1 C2 C3 123.4(5)
N1 C2 C1 119.1(5)
C3 C2 C1 117.4(5)
C2 C3 C4 128.8(5)
C2 C3 H3 115.6
C4 C3 H3 115.6
N2 C4 C3 124.0(5)
N2 C4 C5 120.0(6)
C3 C4 C5 116.0(5)
C4 C5 H5A 109.5
C4 C5 H5B 109.5
H5A C5 H5B 109.5
C4 C5 H5C 109.5
H5A C5 H5C 109.5
H5B C5 H5C 109.5
N2 C6 C7 111.0(5)
N2 C6 H6A 109.4
C7 C6 H6A 109.4
N2 C6 H6B 109.4
C7 C6 H6B 109.4
H6A C6 H6B 108.0
N3 C7 C6 112.0(5)
N3 C7 H7A 109.2
C6 C7 H7A 109.2
N3 C7 H7B 109.2
C6 C7 H7B 109.2
H7A C7 H7B 107.9
N3 C8 H8A 109.5
N3 C8 H8B 109.5
H8A C8 H8B 109.5
N3 C8 H8C 109.5
H8A C8 H8C 109.5
H8B C8 H8C 109.5
N3 C9 H9A 109.5
N3 C9 H9B 109.5
H9A C9 H9B 109.5
N3 C9 H9C 109.5
H9A C9 H9C 109.5
H9B C9 H9C 109.5
C15 C10 C11 121.4(5)
C15 C10 N1 119.4(5)
C11 C10 N1 119.0(5)
C12 C11 C10 117.3(6)
C12 C11 C19 120.7(5)
C10 C11 C19 121.9(5)
C13 C12 C11 122.9(6)
C13 C12 H12 118.5
C11 C12 H12 118.5
C12 C13 C14 119.3(6)
C12 C13 H13 120.4
C14 C13 H13 120.4
C13 C14 C15 120.7(6)
C13 C14 H14 119.6
C15 C14 H14 119.6
C10 C15 C14 118.4(5)
C10 C15 C16 122.8(5)
C14 C15 C16 118.8(5)
C15 C16 C18 111.7(5)
C15 C16 C17 110.3(5)
C18 C16 C17 110.5(6)
C15 C16 H16 108.1
C18 C16 H16 108.1
C17 C16 H16 108.1
C16 C17 H17A 109.5
C16 C17 H17B 109.5
H17A C17 H17B 109.5
C16 C17 H17C 109.5
H17A C17 H17C 109.5
H17B C17 H17C 109.5
C16 C18 H18A 109.5
C16 C18 H18B 109.5
H18A C18 H18B 109.5
C16 C18 H18C 109.5
H18A C18 H18C 109.5
H18B C18 H18C 109.5
C11 C19 C21 109.4(6)
C11 C19 C20 112.8(6)
C21 C19 C20 110.5(6)
C11 C19 H19 108.0
C21 C19 H19 108.0
C20 C19 H19 108.0
C19 C20 H20A 109.5
C19 C20 H20B 109.5
H20A C20 H20B 109.5
C19 C20 H20C 109.5
H20A C20 H20C 109.5
H20B C20 H20C 109.5
C19 C21 H21A 109.5
C19 C21 H21B 109.5
H21A C21 H21B 109.5
C19 C21 H21C 109.5
H21A C21 H21C 109.5
H21B C21 H21C 109.5
N4 C22 C23 122.5(5)
N4 C22 C27 119.1(5)
C23 C22 C27 118.4(5)
C24 C23 C22 119.8(5)
C24 C23 C31 119.1(5)
C22 C23 C31 121.1(5)
C25 C24 C23 121.1(5)
C25 C24 H24 119.5
C23 C24 H24 119.5
C26 C25 C24 119.9(6)
C26 C25 H25 120.0
C24 C25 H25 120.0
C25 C26 C27 121.1(6)
C25 C26 H26 119.5
C27 C26 H26 119.5
C26 C27 C22 119.7(5)
C26 C27 C28 118.9(5)
C22 C27 C28 121.4(5)
C27 C28 C30 110.4(5)
C27 C28 C29 112.7(5)
C30 C28 C29 111.2(5)
C27 C28 H28 107.4
C30 C28 H28 107.4
C29 C28 H28 107.4
C28 C29 H29A 109.5
C28 C29 H29B 109.5
H29A C29 H29B 109.5
C28 C29 H29C 109.5
H29A C29 H29C 109.5
H29B C29 H29C 109.5
C28 C30 H30A 109.5
C28 C30 H30B 109.5
H30A C30 H30B 109.5
C28 C30 H30C 109.5
H30A C30 H30C 109.5
H30B C30 H30C 109.5
C32 C31 C23 111.2(6)
C32 C31 C33 111.1(6)
C23 C31 C33 111.3(6)
C32 C31 H31 107.8
C23 C31 H31 107.6
C33 C31 H31 107.6
C31 C32 H32A 109.5
C31 C32 H32B 109.5
H32A C32 H32B 109.5
C31 C32 H32C 109.5
H32A C32 H32C 109.5
H32B C32 H32C 109.5
C31 C33 H33A 109.5
C31 C33 H33B 109.5
H33A C33 H33B 109.5
C31 C33 H33C 109.5
H33A C33 H33C 109.5
H33B C33 H33C 109.5
O1 C34 Mo1 131.5(5)
O1 C34 H34 114.3
Mo1 C34 H34 114.3
O4 C35 Mo1 177.4(6)
O3 C36 Mo1 178.4(7)
O2 C37 Mo1 178.8(11)
O5 C38 Mo1 172.4(9)
O6 C39 Mo1 176.0(7)
C2 N1 C10 118.0(4)
C2 N1 Y1 129.7(4)
C10 N1 Y1 112.3(3)
C4 N2 C6 117.2(5)
C4 N2 Y1 128.1(4)
C6 N2 Y1 114.6(3)
C7 N3 C9 109.7(4)
C7 N3 C8 111.2(5)
C9 N3 C8 108.5(5)
C7 N3 Y1 99.9(3)
C9 N3 Y1 112.0(4)
C8 N3 Y1 115.3(4)
C22 N4 Y1 151.8(4)
C22 N4 H4 101.3
Y1 N4 H4 106.9
C34 O1 Y1 152.7(4)

loop_
_geom_bond_atom_site_label_1
_geom_bond_atom_site_label_2
_geom_bond_distance
Y1 O1 2.172(4)
Y1 N4 2.186(4)
Y1 N1 2.279(4)
Y1 N2 2.330(4)
Y1 N3 2.446(5)
Y1 H4 2.5371
Mo1 C38 1.995(9)
Mo1 C39 1.999(8)
Mo1 C35 2.008(9)
Mo1 C36 2.038(7)
Mo1 C37 2.046(11)
Mo1 C34 2.136(6)
C1 C2 1.509(8)
C1 H1A 0.9800
C1 H1B 0.9800
C1 H1C 0.9800
C2 N1 1.333(6)
C2 C3 1.388(8)
C3 C4 1.405(9)
C3 H3 0.9500
C4 N2 1.323(7)
C4 C5 1.490(8)
C5 H5A 0.9800
C5 H5B 0.9800
C5 H5C 0.9800
C6 N2 1.452(8)
C6 C7 1.508(8)
C6 H6A 0.9900
C6 H6B 0.9900
C7 N3 1.469(7)
C7 H7A 0.9900
C7 H7B 0.9900
C8 N3 1.475(7)
C8 H8A 0.9800
C8 H8B 0.9800
C8 H8C 0.9800
C9 N3 1.472(7)
C9 H9A 0.9800
C9 H9B 0.9800
C9 H9C 0.9800
C10 C15 1.390(8)
C10 C11 1.415(7)
C10 N1 1.442(7)
C11 C12 1.372(8)
C11 C19 1.503(9)
C12 C13 1.368(9)
C12 H12 0.9500
C13 C14 1.384(9)
C13 H13 0.9500
C14 C15 1.397(8)
C14 H14 0.9500
C15 C16 1.524(8)
C16 C18 1.528(8)
C16 C17 1.535(10)
C16 H16 1.0000
C17 H17A 0.9800
C17 H17B 0.9800
C17 H17C 0.9800
C18 H18A 0.9800
C18 H18B 0.9800
C18 H18C 0.9800
C19 C21 1.516(10)
C19 C20 1.521(9)
C19 H19 1.0000
C20 H20A 0.9800
C20 H20B 0.9800
C20 H20C 0.9800
C21 H21A 0.9800
C21 H21B 0.9800
C21 H21C 0.9800
C22 N4 1.389(7)
C22 C23 1.410(7)
C22 C27 1.410(7)
C23 C24 1.377(8)
C23 C31 1.522(8)
C24 C25 1.372(8)
C24 H24 0.9500
C25 C26 1.368(8)
C25 H25 0.9500
C26 C27 1.383(8)
C26 H26 0.9500
C27 C28 1.510(7)
C28 C30 1.527(9)
C28 C29 1.530(9)
C28 H28 1.0000
C29 H29A 0.9800
C29 H29B 0.9800
C29 H29C 0.9800
C30 H30A 0.9800
C30 H30B 0.9800
C30 H30C 0.9800
C31 C32 1.496(11)
C31 C33 1.544(10)
C31 H31 0.8201
C32 H32A 0.9800
C32 H32B 0.9800
C32 H32C 0.9800
C33 H33A 0.9800
C33 H33B 0.9800
C33 H33C 0.9800
C34 O1 1.248(7)
C34 H34 0.9500
C35 O4 1.139(9)
C36 O3 1.139(8)
C37 O2 1.135(12)
C38 O5 1.145(11)
C39 O6 1.164(9)
N4 H4 0.7999
